data_4348168
loop_
_publ_author_name
'Gorla, Lingaraju'
'Mart\'i-Centelles, Vicente'
'Freimuth, Lena'
'Altava, Bel\'en'
'Burguete, M. Isabel'
'Luis, Santiago V.'

_publ_section_title
;
 Cu(2+), Zn(2+), and Ni(2+) Complexes of C2-Symmetric Pseudopeptides with
 an Aromatic Central Spacer.
;
_journal_issue 15
_journal_name_full 'Inorganic chemistry'
_journal_page_first 7617
_journal_page_last 7629
_journal_paper_doi 10.1021/acs.inorgchem.6b01066
_journal_volume 55
_journal_year 2016
_chemical_absolute_configuration syn
_chemical_formula_moiety '2(C16 H24 Cu N4 O2), 2(H2 O)'
_chemical_formula_sum 'C32 H52 Cu2 N8 O6'
_chemical_formula_weight 771.89
_space_group_crystal_system orthorhombic
_space_group_IT_number 19
_space_group_name_Hall 'P 2ac 2ab'
_space_group_name_H-M_alt 'P 21 21 21'
_atom_sites_solution_hydrogens mixed
_atom_sites_solution_primary direct
_audit_creation_date 2016-04-10
_audit_creation_method
;
Olex2 1.2
(compiled 2015.01.26 svn.r3150 for OlexSys, GUI svn.r4998)
;
_cell_angle_alpha 90
_cell_angle_beta 90
_cell_angle_gamma 90
_cell_formula_units_Z 4
_cell_length_a 11.2386(3)
_cell_length_b 15.6641(3)
_cell_length_c 21.5505(5)
_cell_measurement_reflns_used 10519
_cell_measurement_temperature 200
_cell_measurement_theta_max 72.4890
_cell_measurement_theta_min 3.4620
_cell_volume 3793.81(15)
_computing_cell_refinement
;
CrysAlisPro, Agilent Technologies,
Version 1.171.36.28 (release 01-02-2013 CrysAlis171 .NET)
(compiled Feb  1 2013,16:14:44)
;
_computing_data_collection
;
CrysAlisPro, Agilent Technologies,
Version 1.171.36.28 (release 01-02-2013 CrysAlis171 .NET)
(compiled Feb  1 2013,16:14:44)
;
_computing_data_reduction
;
CrysAlisPro, Agilent Technologies,
Version 1.171.36.28 (release 01-02-2013 CrysAlis171 .NET)
(compiled Feb  1 2013,16:14:44)
;
_computing_molecular_graphics 'Olex2 (Dolomanov et al., 2009)'
_computing_publication_material 'Olex2 (Dolomanov et al., 2009)'
_computing_structure_refinement 'ShelXL (Sheldrick, 2008)'
_computing_structure_solution 'ShelXS (Sheldrick, 2008)'
_diffrn_ambient_temperature 200
_diffrn_detector_area_resol_mean 20.8101
_diffrn_measured_fraction_theta_full 0.999
_diffrn_measured_fraction_theta_max 0.988
_diffrn_measurement_details
;
#__ type_ start__ end____ width___ exp.time_
  1 omega -124.00  -67.60   0.6000    1.0000
omega____ theta____ kappa____ phi______ frames
    -      -40.1930    0.0000 -180.0000 94

#__ type_ start__ end____ width___ exp.time_
  2 omega  -20.00   22.00   0.6000    1.0000
omega____ theta____ kappa____ phi______ frames
    -      -40.1930    0.0000 -180.0000 70

#__ type_ start__ end____ width___ exp.time_
  3 omega  -49.00    7.40   0.6000    1.0000
omega____ theta____ kappa____ phi______ frames
    -      -40.1930   38.0000 -150.0000 94

#__ type_ start__ end____ width___ exp.time_
  4 omega   35.80   90.40   0.6000    2.0000
omega____ theta____ kappa____ phi______ frames
    -      105.5400  -30.0000    0.0000 91

#__ type_ start__ end____ width___ exp.time_
  5 omega  124.00  174.40   0.6000    2.0000
omega____ theta____ kappa____ phi______ frames
    -      105.5400  114.0000  -32.0000 84

#__ type_ start__ end____ width___ exp.time_
  6 omega   23.00   98.00   0.6000    2.0000
omega____ theta____ kappa____ phi______ frames
    -      105.5400  -94.0000  120.0000 125

#__ type_ start__ end____ width___ exp.time_
  7 omega   49.00  137.80   0.6000    2.0000
omega____ theta____ kappa____ phi______ frames
    -      105.5400  -77.0000  -90.0000 148

#__ type_ start__ end____ width___ exp.time_
  8 omega -114.00  -12.00   0.6000    1.0000
omega____ theta____ kappa____ phi______ frames
    -      -40.1930  -57.0000   60.0000 170

#__ type_ start__ end____ width___ exp.time_
  9 omega  -50.00   34.60   0.6000    1.0000
omega____ theta____ kappa____ phi______ frames
    -      -40.1930   38.0000    0.0000 141

#__ type_ start__ end____ width___ exp.time_
 10 omega   75.00  177.00   0.6000    2.0000
omega____ theta____ kappa____ phi______ frames
    -      105.5400   30.0000   30.0000 170

#__ type_ start__ end____ width___ exp.time_
 11 omega   78.00  107.40   0.6000    2.0000
omega____ theta____ kappa____ phi______ frames
    -      105.5400   45.0000  -60.0000 49

#__ type_ start__ end____ width___ exp.time_
 12 omega   44.00  176.60   0.6000    2.0000
omega____ theta____ kappa____ phi______ frames
    -      105.5400   15.0000 -180.0000 221
;
_diffrn_measurement_device_type 'SuperNova, Dual, Cu at zero, Atlas'
_diffrn_measurement_method '\w scans'
_diffrn_orient_matrix_UB_11 0.0653227000
_diffrn_orient_matrix_UB_12 0.0203008000
_diffrn_orient_matrix_UB_13 -0.0611920000
_diffrn_orient_matrix_UB_21 0.0351477000
_diffrn_orient_matrix_UB_22 -0.0946362000
_diffrn_orient_matrix_UB_23 -0.0062544000
_diffrn_orient_matrix_UB_31 -0.1154372000
_diffrn_orient_matrix_UB_32 -0.0172167000
_diffrn_orient_matrix_UB_33 -0.0363378000
_diffrn_radiation_monochromator mirror
_diffrn_radiation_type CuK\a
_diffrn_radiation_wavelength 1.54184
_diffrn_reflns_av_R_equivalents 0.0586
_diffrn_reflns_av_unetI/netI 0.0452
_diffrn_reflns_Laue_measured_fraction_full 0.999
_diffrn_reflns_Laue_measured_fraction_max 0.988
_diffrn_reflns_limit_h_max 11
_diffrn_reflns_limit_h_min -13
_diffrn_reflns_limit_k_max 19
_diffrn_reflns_limit_k_min -19
_diffrn_reflns_limit_l_max 26
_diffrn_reflns_limit_l_min -25
_diffrn_reflns_number 18518
_diffrn_reflns_point_group_measured_fraction_full 0.960
_diffrn_reflns_point_group_measured_fraction_max 0.937
_diffrn_reflns_theta_full 67.684
_diffrn_reflns_theta_max 72.536
_diffrn_reflns_theta_min 3.488
_diffrn_source 'SuperNova (Cu) X-ray Source'
_exptl_absorpt_coefficient_mu 1.799
_exptl_absorpt_correction_T_max 1.00000
_exptl_absorpt_correction_T_min 0.57481
_exptl_absorpt_correction_type multi-scan
_exptl_absorpt_process_details
;
CrysAlisPro, Agilent Technologies,
Version 1.171.36.28 (release 01-02-2013 CrysAlis171 .NET)
(compiled Feb  1 2013,16:14:44)
Empirical absorption correction using spherical harmonics,
 implemented in SCALE3 ABSPACK scaling algorithm.
;
_exptl_crystal_colour
;
;
_exptl_crystal_density_diffrn 1.351
_exptl_crystal_description
;
;
_exptl_crystal_F_000 1624
_exptl_crystal_size_max 0.3612
_exptl_crystal_size_mid 0.3314
_exptl_crystal_size_min 0.2276
_refine_diff_density_max 0.360
_refine_diff_density_min -0.477
_refine_diff_density_rms 0.076
_refine_ls_abs_structure_details
;
 Flack x determined using 2562 quotients [(I+)-(I-)]/[(I+)+(I-)]
 (Parsons, Flack and Wagner, Acta Cryst. B69 (2013) 249-259).
;
_refine_ls_abs_structure_Flack 0.01(3)
_refine_ls_extinction_method none
_refine_ls_goodness_of_fit_ref 1.043
_refine_ls_hydrogen_treatment mixed
_refine_ls_matrix_type full
_refine_ls_number_parameters 541
_refine_ls_number_reflns 7042
_refine_ls_number_restraints 86
_refine_ls_restrained_S_all 1.042
_refine_ls_R_factor_all 0.0530
_refine_ls_R_factor_gt 0.0502
_refine_ls_shift/su_max 0.002
_refine_ls_shift/su_mean 0.000
_refine_ls_structure_factor_coef Fsqd
_refine_ls_weighting_details 'w=1/[\s^2^(Fo^2^)+(0.0966P)^2^+0.5655P] where P=(Fo^2^+2Fc^2^)/3'
_refine_ls_weighting_scheme calc
_refine_ls_wR_factor_gt 0.1306
_refine_ls_wR_factor_ref 0.1349
_reflns_Friedel_coverage 0.699
_reflns_Friedel_fraction_full 0.909
_reflns_Friedel_fraction_max 0.872
_reflns_number_gt 6627
_reflns_number_total 7042
_reflns_threshold_expression 'I > 2\s(I)'
_cod_data_source_file ic6b01066_si_002.cif
_cod_data_source_block 9a-str1602
_cod_original_cell_volume 3793.80(16)
_cod_database_code 4348168
_chemical_oxdiff_formula 'C16 H26 N4 O2 Cu'
_shelx_space_group_comment
;
The symmetry employed for this shelxl refinement is uniquely defined
by the following loop, which should always be used as a source of
symmetry information in preference to the above space-group names.
They are only intended as comments.
;
_reflns_odcompleteness_completeness 99.92
_reflns_odcompleteness_iscentric 1
_reflns_odcompleteness_theta 66.49
_olex2_refinement_description
;
1. Fixed Uiso
 At 1.2 times of:
  All H(H,H,H,H,H,H,H,H) groups, All C(H) groups, All C(H,H) groups
 At 1.5 times of:
  All C(H,H,H) groups
2. Restrained distances
 H2A-O2 = O2-H2B
 0.85 with sigma of 0.02
 H1E-O1 = O1-H1F
 0.85 with sigma of 0.02
 H2BB-N2B
 0.91 with sigma of 0.02
 H1BA-N1B
 0.91 with sigma of 0.02
 N1B-H1BB
 0.91 with sigma of 0.02
 N2B-H2BA
 0.91 with sigma of 0.02
 N1A-H1AA
 0.91 with sigma of 0.02
 N1A-H1AB
 0.91 with sigma of 0.02
 N2A-H2AA
 0.91 with sigma of 0.02
 H2AB-N2A
 0.91 with sigma of 0.02
 H2A-H2B
 1.367 with sigma of 0.04
 H1E-H1F
 1.367 with sigma of 0.04
3. Uiso/Uaniso restraints and constraints
Uanis(C3) \\sim Ueq, Uanis(C11B) \\sim Ueq, Uanis(C2) \\sim Ueq, Uanis(C12B)
\\sim Ueq, Uanis(C1) \\sim Ueq, Uanis(C13B) \\sim Ueq: with sigma of 0.001 and
sigma for terminal atoms of 0.002
Uanis(C12A) \\sim Ueq, Uanis(C5) \\sim Ueq, Uanis(C11A) \\sim Ueq, Uanis(C4)
\\sim Ueq, Uanis(C13A) \\sim Ueq, Uanis(C6) \\sim Ueq: with sigma of 0.001 and
sigma for terminal atoms of 0.002
Uanis(C1) \\sim Ueq, Uanis(C2) \\sim Ueq, Uanis(C11B) \\sim Ueq, Uanis(C12B)
\\sim Ueq, Uanis(C3) \\sim Ueq, Uanis(C13B) \\sim Ueq: with sigma of 0.001 and
sigma for terminal atoms of 0.002
4. Others
 Sof(H1AD)=Sof(C4)=Sof(H4)=Sof(C5)=Sof(H5C)=Sof(H5D)=Sof(H5E)=Sof(C6)=Sof(H6C)=
 Sof(H6D)=Sof(H6E)=1-FVAR(1)
 Sof(H1AC)=Sof(C11A)=Sof(H11A)=Sof(C12A)=Sof(H12D)=Sof(H12E)=Sof(H12F)=
 Sof(C13A)=Sof(H13D)=Sof(H13E)=Sof(H13F)=FVAR(1)
 Sof(H1BC)=Sof(C1)=Sof(H1A)=Sof(H1C)=Sof(H1D)=Sof(C2)=Sof(H2)=Sof(C3)=Sof(H3A)=
 Sof(H3B)=Sof(H3C)=1-FVAR(2)
 Sof(H1B)=Sof(C11B)=Sof(H11B)=Sof(C12B)=Sof(H12A)=Sof(H12B)=Sof(H12C)=
 Sof(C13B)=Sof(H13A)=Sof(H13B)=Sof(H13C)=FVAR(2)
5.a Ternary CH refined with riding coordinates:
 C1B(H1B), C1B(H1BC), C10B(H10B), C14B(H14B), C11B(H11B), C2(H2), C1A(H1AD),
 C1A(H1AC), C10A(H10A), C14A(H14A), C11A(H11A), C4(H4)
5.b Aromatic/amide H refined with riding coordinates:
 C4B(H4B), C5B(H5B), C6B(H6B), C7B(H7B), C4A(H4A), C5A(H5A), C6A(H6A), C7A(H7A)
5.c Idealised Me refined as rotating group:
 C15B(H15A,H15B,H15C), C16B(H16A,H16B,H16C), C12B(H12A,H12B,H12C), C13B(H13A,
 H13B,H13C), C1(H1A,H1C,H1D), C3(H3A,H3B,H3C), C15A(H15D,H15E,H15F), C16A(H16D,
 H16E,H16F), C12A(H12D,H12E,H12F), C13A(H13D,H13E,H13F), C5(H5C,H5D,H5E),
 C6(H6C,H6D,H6E)
;

loop_
_space_group_symop_operation_xyz
'x, y, z'
'-x+1/2, -y, z+1/2'
'x+1/2, -y+1/2, -z'
'-x, y+1/2, -z+1/2'

loop_
_atom_site_label
_atom_site_type_symbol
_atom_site_fract_x
_atom_site_fract_y
_atom_site_fract_z
_atom_site_U_iso_or_equiv
_atom_site_adp_type
_atom_site_occupancy
_atom_site_site_symmetry_order
_atom_site_calc_flag
_atom_site_refinement_flags_posn
_atom_site_refinement_flags_adp
_atom_site_refinement_flags_occupancy
_atom_site_disorder_assembly
_atom_site_disorder_group
Cu1B Cu 0.65951(6) 0.68134(3) 0.31755(3) 0.03661(17) Uani 1 1 d . . . . .
O1B O 0.4554(4) 0.5184(3) 0.4114(2) 0.0656(11) Uani 1 1 d . . . . .
O2 O 0.6848(4) 0.7191(3) 0.1403(2) 0.0621(10) Uani 1 1 d D . . . .
H2A H 0.736(5) 0.680(4) 0.146(4) 0.09(3) Uiso 1 1 d D . . . .
H2B H 0.616(3) 0.697(4) 0.144(4) 0.08(2) Uiso 1 1 d D . . . .
O2B O 0.7781(4) 0.9004(2) 0.39129(16) 0.0559(9) Uani 1 1 d . . . . .
N1B N 0.6158(4) 0.5758(3) 0.27018(19) 0.0454(9) Uani 1 1 d D . . . .
N2B N 0.7829(4) 0.7408(2) 0.26830(19) 0.0419(8) Uani 1 1 d D . . . .
N3B N 0.5453(4) 0.6412(2) 0.37602(19) 0.0435(8) Uani 1 1 d . . . . .
N4B N 0.6730(4) 0.7764(2) 0.37242(17) 0.0426(8) Uani 1 1 d . . . . .
C1B C 0.5537(6) 0.5161(3) 0.3130(3) 0.0577(13) Uani 1 1 d . . . . .
H1B H 0.4843 0.4894 0.2914 0.069 Uiso 0.54(2) 1 calc R . P A 3
H1BC H 0.4770 0.5056 0.2908 0.069 Uiso 0.46(2) 1 calc R . P A 4
C2B C 0.5124(5) 0.5599(3) 0.3722(2) 0.0472(10) Uani 1 1 d . . . . .
C3B C 0.5221(4) 0.6996(3) 0.4240(2) 0.0416(9) Uani 1 1 d . . . . .
C4B C 0.4342(5) 0.6913(4) 0.4697(2) 0.0548(12) Uani 1 1 d . . . . .
H4B H 0.3856 0.6417 0.4711 0.066 Uiso 1 1 calc R . . . .
C5B C 0.4187(6) 0.7560(4) 0.5128(2) 0.0616(14) Uani 1 1 d . . . . .
H5B H 0.3586 0.7506 0.5436 0.074 Uiso 1 1 calc R . . . .
C6B C 0.4886(6) 0.8275(4) 0.5118(3) 0.0660(15) Uani 1 1 d . . . . .
H6B H 0.4766 0.8712 0.5417 0.079 Uiso 1 1 calc R . . . .
C7B C 0.5769(6) 0.8366(3) 0.4672(2) 0.0579(13) Uani 1 1 d . . . . .
H7B H 0.6268 0.8855 0.4676 0.069 Uiso 1 1 calc R . . . .
C8B C 0.5927(4) 0.7741(3) 0.4218(2) 0.0426(10) Uani 1 1 d . . . . .
C9B C 0.7556(4) 0.8353(3) 0.3604(2) 0.0417(9) Uani 1 1 d . . . . .
C10B C 0.8333(4) 0.8132(3) 0.3039(2) 0.0418(9) Uani 1 1 d . . . . .
H10B H 0.9121 0.7940 0.3203 0.050 Uiso 1 1 calc R . . . .
C14B C 0.8571(6) 0.8912(3) 0.2622(2) 0.0562(13) Uani 1 1 d . . . . .
H14B H 0.8916 0.9369 0.2892 0.067 Uiso 1 1 calc R . . . .
C15B C 0.7433(8) 0.9262(4) 0.2352(3) 0.077(2) Uani 1 1 d . . . . .
H15A H 0.7036 0.8815 0.2109 0.116 Uiso 1 1 calc GR . . . .
H15B H 0.7615 0.9748 0.2082 0.116 Uiso 1 1 calc GR . . . .
H15C H 0.6907 0.9448 0.2689 0.116 Uiso 1 1 calc GR . . . .
C16B C 0.9499(9) 0.8703(6) 0.2130(4) 0.091(3) Uani 1 1 d . . . . .
H16A H 1.0230 0.8505 0.2332 0.137 Uiso 1 1 calc GR . . . .
H16B H 0.9670 0.9215 0.1885 0.137 Uiso 1 1 calc GR . . . .
H16C H 0.9193 0.8253 0.1857 0.137 Uiso 1 1 calc GR . . . .
C11B C 0.6458(13) 0.4420(7) 0.3363(6) 0.057(3) Uani 0.54(2) 1 d . U P A 3
H11B H 0.6085 0.4101 0.3715 0.068 Uiso 0.54(2) 1 calc R . P A 3
C12B C 0.6704(19) 0.3813(11) 0.2850(8) 0.091(5) Uani 0.54(2) 1 d . U P A 3
H12A H 0.5960 0.3539 0.2721 0.137 Uiso 0.54(2) 1 calc GR . P A 3
H12B H 0.7267 0.3378 0.2992 0.137 Uiso 0.54(2) 1 calc GR . P A 3
H12C H 0.7046 0.4123 0.2497 0.137 Uiso 0.54(2) 1 calc GR . P A 3
C13B C 0.7696(17) 0.4819(12) 0.3594(8) 0.086(5) Uani 0.54(2) 1 d . U P A 3
H13A H 0.8055 0.5149 0.3256 0.128 Uiso 0.54(2) 1 calc GR . P A 3
H13B H 0.8236 0.4358 0.3716 0.128 Uiso 0.54(2) 1 calc GR . P A 3
H13C H 0.7552 0.5194 0.3950 0.128 Uiso 0.54(2) 1 calc GR . P A 3
C1 C 0.612(2) 0.3839(14) 0.2549(11) 0.100(7) Uani 0.46(2) 1 d . U P A 4
H1A H 0.5368 0.3893 0.2326 0.150 Uiso 0.46(2) 1 calc GR . P A 4
H1C H 0.6281 0.3235 0.2635 0.150 Uiso 0.46(2) 1 calc GR . P A 4
H1D H 0.6768 0.4072 0.2293 0.150 Uiso 0.46(2) 1 calc GR . P A 4
C2 C 0.6055(16) 0.4325(10) 0.3149(8) 0.066(4) Uani 0.46(2) 1 d . U P A 4
H2 H 0.5558 0.3976 0.3439 0.079 Uiso 0.46(2) 1 calc R . P A 4
C3 C 0.725(2) 0.4481(15) 0.3474(10) 0.091(6) Uani 0.46(2) 1 d . U P A 4
H3A H 0.7813 0.4732 0.3179 0.137 Uiso 0.46(2) 1 calc GR . P A 4
H3B H 0.7567 0.3937 0.3627 0.137 Uiso 0.46(2) 1 calc GR . P A 4
H3C H 0.7134 0.4872 0.3823 0.137 Uiso 0.46(2) 1 calc GR . P A 4
Cu1A Cu 0.83845(6) 1.06417(4) 0.40176(3) 0.04300(19) Uani 1 1 d . . . . .
O1A O 0.5265(4) 1.1437(4) 0.33356(19) 0.0718(13) Uani 1 1 d . . . . .
O2A O 1.1485(4) 1.0968(3) 0.3134(2) 0.0647(10) Uani 1 1 d . . . . .
N1A N 0.7053(4) 1.0654(3) 0.4623(2) 0.0488(9) Uani 1 1 d D . . . .
N2A N 0.9806(4) 1.0141(3) 0.4454(2) 0.0550(10) Uani 1 1 d D . . . .
N3A N 0.7264(4) 1.1155(3) 0.34638(18) 0.0447(9) Uani 1 1 d . . . . .
N4A N 0.9493(4) 1.0823(3) 0.33536(17) 0.0441(8) Uani 1 1 d . . . . .
C1A C 0.5959(5) 1.1006(5) 0.4342(3) 0.0613(15) Uani 1 1 d . . . . .
H1AD H 0.5409 1.0505 0.4328 0.074 Uiso 0.477(19) 1 calc R . P B 2
H1AC H 0.5277 1.0603 0.4393 0.074 Uiso 0.523(19) 1 calc R . P B 1
C2A C 0.6160(5) 1.1226(4) 0.3649(2) 0.0496(11) Uani 1 1 d . . . . .
C3A C 0.7720(5) 1.1331(3) 0.2868(2) 0.0448(10) Uani 1 1 d . . . . .
C4A C 0.7095(6) 1.1638(3) 0.2364(2) 0.0548(12) Uani 1 1 d . . . . .
H4A H 0.6277 1.1779 0.2406 0.066 Uiso 1 1 calc R . . . .
C5A C 0.7660(7) 1.1739(4) 0.1798(3) 0.0694(17) Uani 1 1 d . . . . .
H5A H 0.7225 1.1945 0.1451 0.083 Uiso 1 1 calc R . . . .
C6A C 0.8841(7) 1.1545(5) 0.1735(3) 0.0704(17) Uani 1 1 d . . . . .
H6A H 0.9220 1.1619 0.1345 0.084 Uiso 1 1 calc R . . . .
C7A C 0.9493(5) 1.1239(4) 0.2237(2) 0.0573(13) Uani 1 1 d . . . . .
H7A H 1.0310 1.1098 0.2187 0.069 Uiso 1 1 calc R . . . .
C8A C 0.8951(5) 1.1142(3) 0.2810(2) 0.0429(9) Uani 1 1 d . . . . .
C9A C 1.0626(4) 1.0763(3) 0.3473(2) 0.0454(10) Uani 1 1 d . . . . .
C10A C 1.0907(4) 1.0437(3) 0.4134(2) 0.0482(11) Uani 1 1 d . . . . .
H10A H 1.1212 1.0938 0.4375 0.058 Uiso 1 1 calc R . . . .
C14A C 1.1884(6) 0.9766(5) 0.4141(3) 0.0703(16) Uani 1 1 d . . . . .
H14A H 1.2570 1.0003 0.3901 0.084 Uiso 1 1 calc R . . . .
C15A C 1.1498(10) 0.8945(5) 0.3817(5) 0.100(3) Uani 1 1 d . . . . .
H15D H 1.2151 0.8530 0.3830 0.150 Uiso 1 1 calc GR . . . .
H15E H 1.1295 0.9069 0.3384 0.150 Uiso 1 1 calc GR . . . .
H15F H 1.0801 0.8708 0.4029 0.150 Uiso 1 1 calc GR . . . .
C16A C 1.2307(11) 0.9615(8) 0.4777(5) 0.128(4) Uani 1 1 d . . . . .
H16D H 1.2505 1.0161 0.4973 0.192 Uiso 1 1 calc GR . . . .
H16E H 1.3016 0.9251 0.4766 0.192 Uiso 1 1 calc GR . . . .
H16F H 1.1681 0.9330 0.5017 0.192 Uiso 1 1 calc GR . . . .
C11A C 0.5648(11) 1.1949(9) 0.4646(5) 0.051(3) Uani 0.523(19) 1 d . U P B 1
H11A H 0.4972 1.2204 0.4408 0.061 Uiso 0.523(19) 1 calc R . P B 1
C12A C 0.6717(15) 1.2594(8) 0.4633(6) 0.065(3) Uani 0.523(19) 1 d . U P B 1
H12D H 0.7317 1.2418 0.4937 0.098 Uiso 0.523(19) 1 calc GR . P B 1
H12E H 0.6430 1.3167 0.4735 0.098 Uiso 0.523(19) 1 calc GR . P B 1
H12F H 0.7072 1.2598 0.4217 0.098 Uiso 0.523(19) 1 calc GR . P B 1
C13A C 0.5241(13) 1.1809(11) 0.5315(6) 0.072(4) Uani 0.523(19) 1 d . U P B 1
H13D H 0.4538 1.1439 0.5319 0.108 Uiso 0.523(19) 1 calc GR . P B 1
H13E H 0.5043 1.2360 0.5504 0.108 Uiso 0.523(19) 1 calc GR . P B 1
H13F H 0.5883 1.1538 0.5552 0.108 Uiso 0.523(19) 1 calc GR . P B 1
C4 C 0.5353(13) 1.1600(10) 0.4737(6) 0.059(4) Uani 0.477(19) 1 d . U P B 2
H4 H 0.4573 1.1725 0.4533 0.070 Uiso 0.477(19) 1 calc R . P B 2
C5 C 0.6086(19) 1.2416(11) 0.4696(8) 0.074(4) Uani 0.477(19) 1 d . U P B 2
H5C H 0.6882 1.2314 0.4866 0.111 Uiso 0.477(19) 1 calc GR . P B 2
H5D H 0.5693 1.2869 0.4934 0.111 Uiso 0.477(19) 1 calc GR . P B 2
H5E H 0.6153 1.2592 0.4261 0.111 Uiso 0.477(19) 1 calc GR . P B 2
C6 C 0.5072(19) 1.1304(14) 0.5390(8) 0.084(5) Uani 0.477(19) 1 d . U P B 2
H6C H 0.4577 1.0790 0.5372 0.126 Uiso 0.477(19) 1 calc GR . P B 2
H6D H 0.4644 1.1756 0.5611 0.126 Uiso 0.477(19) 1 calc GR . P B 2
H6E H 0.5815 1.1174 0.5609 0.126 Uiso 0.477(19) 1 calc GR . P B 2
O1 O 0.3421(6) 0.3666(3) 0.4357(2) 0.0878(17) Uani 1 1 d D . . . .
H1E H 0.331(10) 0.327(4) 0.409(3) 0.11(3) Uiso 1 1 d D . . . .
H1F H 0.361(8) 0.412(3) 0.416(3) 0.09(3) Uiso 1 1 d D . . . .
H1BA H 0.566(7) 0.595(6) 0.241(3) 0.105 Uiso 1 1 d DR . . . .
H2BA H 0.849(5) 0.714(5) 0.254(4) 0.105 Uiso 1 1 d DR . . . .
H2BB H 0.737(7) 0.762(6) 0.237(3) 0.105 Uiso 1 1 d DR . . . .
H1BB H 0.685(5) 0.556(6) 0.253(4) 0.105 Uiso 1 1 d DR . . . .
H1AA H 0.707(9) 1.010(2) 0.473(4) 0.105 Uiso 1 1 d DR . . . .
H1AB H 0.735(9) 1.096(5) 0.494(3) 0.105 Uiso 1 1 d DR . . . .
H2AA H 0.984(9) 1.031(6) 0.4852(18) 0.105 Uiso 1 1 d DR . . . .
H2AB H 0.966(9) 0.957(2) 0.442(4) 0.105 Uiso 1 1 d DR . . . .

loop_
_atom_site_aniso_label
_atom_site_aniso_U_11
_atom_site_aniso_U_22
_atom_site_aniso_U_33
_atom_site_aniso_U_23
_atom_site_aniso_U_13
_atom_site_aniso_U_12
Cu1B 0.0384(3) 0.0324(3) 0.0390(3) -0.0010(2) 0.0001(2) -0.0043(3)
O1B 0.076(3) 0.053(2) 0.067(2) 0.0065(17) 0.019(2) -0.024(2)
O2 0.051(2) 0.062(2) 0.074(2) 0.0119(19) -0.0062(19) -0.0057(19)
O2B 0.069(2) 0.0439(16) 0.0548(19) -0.0127(15) -0.0012(17) -0.0157(17)
N1B 0.051(2) 0.0399(18) 0.045(2) -0.0021(16) -0.0026(16) -0.0085(17)
N2B 0.043(2) 0.0320(16) 0.050(2) -0.0031(15) 0.0034(17) -0.0052(16)
N3B 0.046(2) 0.0393(17) 0.0458(19) -0.0005(15) 0.0041(17) -0.0080(16)
N4B 0.043(2) 0.0425(17) 0.0426(17) -0.0045(15) 0.0027(17) -0.0072(17)
C1B 0.064(3) 0.041(2) 0.068(3) -0.004(2) 0.011(3) -0.013(2)
C2B 0.043(2) 0.044(2) 0.054(2) 0.003(2) -0.001(2) -0.010(2)
C3B 0.040(2) 0.045(2) 0.0400(19) 0.0040(17) 0.0014(17) 0.0022(19)
C4B 0.054(3) 0.064(3) 0.046(2) 0.008(2) 0.010(2) 0.004(3)
C5B 0.071(4) 0.072(3) 0.042(3) 0.003(2) 0.012(3) 0.013(3)
C6B 0.077(4) 0.075(4) 0.047(3) -0.011(3) 0.002(3) 0.013(3)
C7B 0.069(4) 0.052(3) 0.053(3) -0.010(2) 0.005(2) -0.006(3)
C8B 0.045(3) 0.045(2) 0.038(2) -0.0024(17) -0.0041(18) -0.0018(19)
C9B 0.045(2) 0.038(2) 0.042(2) -0.0021(16) -0.0079(18) -0.0041(18)
C10B 0.040(2) 0.0379(18) 0.047(2) 0.0000(17) -0.0018(18) -0.0069(19)
C14B 0.072(4) 0.044(2) 0.052(2) 0.002(2) -0.003(2) -0.021(3)
C15B 0.116(6) 0.045(3) 0.071(4) 0.011(3) -0.030(4) 0.000(3)
C16B 0.107(6) 0.093(5) 0.074(4) -0.003(4) 0.030(4) -0.046(5)
C11B 0.057(3) 0.056(3) 0.057(3) 0.0019(13) -0.0004(14) 0.0001(14)
C12B 0.092(6) 0.086(5) 0.094(6) -0.001(3) 0.002(3) 0.002(3)
C13B 0.084(5) 0.087(5) 0.086(5) 0.002(3) -0.002(3) 0.004(3)
C1 0.101(7) 0.097(7) 0.102(7) -0.002(3) 0.002(3) 0.002(3)
C2 0.066(4) 0.065(4) 0.067(4) 0.0001(14) 0.0002(14) 0.0000(14)
C3 0.092(6) 0.090(6) 0.092(6) 0.002(3) -0.001(3) 0.001(3)
Cu1A 0.0349(3) 0.0572(4) 0.0369(3) -0.0034(3) 0.0007(3) 0.0006(3)
O1A 0.0400(19) 0.117(4) 0.059(2) -0.023(2) -0.0109(17) 0.018(2)
O2A 0.041(2) 0.076(2) 0.078(2) 0.013(2) 0.0092(19) -0.0113(19)
N1A 0.048(2) 0.050(2) 0.049(2) -0.0066(18) 0.0058(17) -0.0005(19)
N2A 0.044(2) 0.076(3) 0.045(2) 0.005(2) -0.0026(18) 0.004(2)
N3A 0.042(2) 0.048(2) 0.0440(19) -0.0087(16) -0.0007(16) 0.0043(17)
N4A 0.039(2) 0.051(2) 0.0422(18) -0.0035(16) -0.0003(15) -0.0057(17)
C1A 0.037(3) 0.098(4) 0.048(3) -0.021(3) 0.003(2) -0.003(3)
C2A 0.042(2) 0.057(3) 0.049(2) -0.016(2) -0.005(2) 0.004(2)
C3A 0.053(3) 0.0368(19) 0.045(2) -0.0028(18) -0.002(2) -0.004(2)
C4A 0.067(3) 0.044(2) 0.054(3) 0.003(2) -0.010(2) -0.002(2)
C5A 0.093(5) 0.064(3) 0.052(3) 0.014(3) -0.015(3) -0.017(3)
C6A 0.086(5) 0.081(4) 0.043(3) 0.010(3) 0.001(3) -0.025(4)
C7A 0.056(3) 0.068(3) 0.049(3) -0.001(2) 0.005(2) -0.021(3)
C8A 0.047(2) 0.040(2) 0.042(2) -0.0019(18) 0.0002(19) -0.0090(19)
C9A 0.039(2) 0.043(2) 0.054(2) -0.0004(19) 0.0032(19) -0.0072(19)
C10A 0.037(2) 0.052(2) 0.056(3) -0.005(2) -0.007(2) -0.001(2)
C14A 0.047(3) 0.079(4) 0.084(4) -0.002(3) -0.002(3) 0.014(3)
C15A 0.119(7) 0.062(4) 0.119(6) -0.003(4) 0.024(6) 0.012(5)
C16A 0.099(7) 0.160(10) 0.125(8) 0.039(8) -0.027(6) 0.038(7)
C11A 0.050(3) 0.051(3) 0.051(3) -0.0010(13) -0.0001(13) 0.0010(14)
C12A 0.069(4) 0.060(4) 0.067(4) -0.004(2) 0.000(3) -0.001(3)
C13A 0.072(4) 0.076(5) 0.069(4) -0.005(3) 0.005(3) 0.002(3)
C4 0.059(4) 0.059(4) 0.058(4) -0.0006(14) 0.0003(14) 0.0006(14)
C5 0.073(5) 0.073(5) 0.075(5) -0.001(3) 0.000(3) 0.004(3)
C6 0.083(6) 0.088(6) 0.081(5) -0.003(3) 0.002(3) 0.002(3)
O1 0.125(5) 0.069(3) 0.069(3) -0.016(2) 0.043(3) -0.033(3)

loop_
_atom_type_symbol
_atom_type_description
_atom_type_scat_dispersion_real
_atom_type_scat_dispersion_imag
_atom_type_scat_source
C C 0.0181 0.0091 'International Tables Vol C Tables 4.2.6.8 and 6.1.1.4'
H H 0.0000 0.0000 'International Tables Vol C Tables 4.2.6.8 and 6.1.1.4'
Cu Cu -1.9646 0.5888 'International Tables Vol C Tables 4.2.6.8 and 6.1.1.4'
N N 0.0311 0.0180 'International Tables Vol C Tables 4.2.6.8 and 6.1.1.4'
O O 0.0492 0.0322 'International Tables Vol C Tables 4.2.6.8 and 6.1.1.4'

loop_
_geom_angle_atom_site_label_1
_geom_angle_atom_site_label_2
_geom_angle_atom_site_label_3
_geom_angle
N2B Cu1B N1B 106.67(16)
N3B Cu1B N1B 84.22(17)
N3B Cu1B N2B 169.09(16)
N3B Cu1B N4B 84.35(17)
N4B Cu1B N1B 168.30(18)
N4B Cu1B N2B 84.78(16)
H2A O2 H2B 108(5)
Cu1B N1B H1BA 103(6)
Cu1B N1B H1BB 106(6)
C1B N1B Cu1B 108.5(3)
C1B N1B H1BA 111(6)
C1B N1B H1BB 116(6)
H1BA N1B H1BB 111(8)
Cu1B N2B H2BA 122(6)
Cu1B N2B H2BB 100(7)
C10B N2B Cu1B 110.5(3)
C10B N2B H2BA 103(6)
C10B N2B H2BB 109(6)
H2BA N2B H2BB 112(8)
C2B N3B Cu1B 117.6(4)
C2B N3B C3B 128.2(4)
C3B N3B Cu1B 113.3(3)
C8B N4B Cu1B 113.6(3)
C9B N4B Cu1B 118.4(3)
C9B N4B C8B 128.0(4)
N1B C1B H1B 109.9
N1B C1B H1BC 102.3
N1B C1B C2B 112.3(4)
N1B C1B C11B 109.9(6)
C2B C1B H1B 109.9
C2B C1B H1BC 102.3
C2B C1B C11B 104.8(6)
C11B C1B H1B 109.9
C2 C1B N1B 113.7(8)
C2 C1B H1BC 102.3
C2 C1B C2B 120.7(8)
O1B C2B N3B 127.1(5)
O1B C2B C1B 119.4(4)
N3B C2B C1B 113.5(4)
N3B C3B C8B 114.2(4)
C4B C3B N3B 126.0(5)
C4B C3B C8B 119.8(4)
C3B C4B H4B 120.3
C5B C4B C3B 119.5(5)
C5B C4B H4B 120.3
C4B C5B H5B 119.5
C6B C5B C4B 121.0(5)
C6B C5B H5B 119.5
C5B C6B H6B 119.8
C5B C6B C7B 120.4(5)
C7B C6B H6B 119.8
C6B C7B H7B 119.9
C6B C7B C8B 120.3(5)
C8B C7B H7B 119.9
N4B C8B C3B 114.2(4)
C7B C8B N4B 126.8(5)
C7B C8B C3B 119.0(5)
O2B C9B N4B 127.2(5)
O2B C9B C10B 119.5(4)
N4B C9B C10B 113.1(4)
N2B C10B C9B 111.5(4)
N2B C10B H10B 106.9
N2B C10B C14B 111.8(4)
C9B C10B H10B 106.9
C9B C10B C14B 112.5(4)
C14B C10B H10B 106.9
C10B C14B H14B 107.1
C15B C14B C10B 111.4(5)
C15B C14B H14B 107.1
C15B C14B C16B 113.0(6)
C16B C14B C10B 110.7(5)
C16B C14B H14B 107.1
C14B C15B H15A 109.5
C14B C15B H15B 109.5
C14B C15B H15C 109.5
H15A C15B H15B 109.5
H15A C15B H15C 109.5
H15B C15B H15C 109.5
C14B C16B H16A 109.5
C14B C16B H16B 109.5
C14B C16B H16C 109.5
H16A C16B H16B 109.5
H16A C16B H16C 109.5
H16B C16B H16C 109.5
C1B C11B H11B 108.8
C12B C11B C1B 110.1(11)
C12B C11B H11B 108.8
C12B C11B C13B 108.6(13)
C13B C11B C1B 111.6(9)
C13B C11B H11B 108.8
C11B C12B H12A 109.5
C11B C12B H12B 109.5
C11B C12B H12C 109.5
H12A C12B H12B 109.5
H12A C12B H12C 109.5
H12B C12B H12C 109.5
C11B C13B H13A 109.5
C11B C13B H13B 109.5
C11B C13B H13C 109.5
H13A C13B H13B 109.5
H13A C13B H13C 109.5
H13B C13B H13C 109.5
H1A C1 H1C 109.5
H1A C1 H1D 109.5
H1C C1 H1D 109.5
C2 C1 H1A 109.5
C2 C1 H1C 109.5
C2 C1 H1D 109.5
C1B C2 C1 117.3(14)
C1B C2 H2 106.9
C1B C2 C3 102.9(13)
C1 C2 H2 106.9
C1 C2 C3 115.3(16)
C3 C2 H2 106.9
C2 C3 H3A 109.5
C2 C3 H3B 109.5
C2 C3 H3C 109.5
H3A C3 H3B 109.5
H3A C3 H3C 109.5
H3B C3 H3C 109.5
N1A Cu1A N2A 107.16(19)
N3A Cu1A N1A 84.82(19)
N3A Cu1A N2A 167.98(19)
N3A Cu1A N4A 84.26(17)
N4A Cu1A N1A 168.01(19)
N4A Cu1A N2A 83.71(18)
Cu1A N1A H1AA 98(6)
Cu1A N1A H1AB 103(6)
C1A N1A Cu1A 111.2(3)
C1A N1A H1AA 119(6)
C1A N1A H1AB 115(7)
H1AA N1A H1AB 108(8)
Cu1A N2A H2AA 112(6)
Cu1A N2A H2AB 101(6)
C10A N2A Cu1A 108.8(3)
C10A N2A H2AA 109(7)
C10A N2A H2AB 114(6)
H2AA N2A H2AB 112(8)
C2A N3A Cu1A 118.0(4)
C2A N3A C3A 127.3(5)
C3A N3A Cu1A 114.3(3)
C8A N4A Cu1A 113.0(3)
C9A N4A Cu1A 118.5(3)
C9A N4A C8A 127.6(4)
N1A C1A H1AD 103.5
N1A C1A H1AC 111.0
N1A C1A C2A 110.9(4)
N1A C1A C11A 110.3(5)
C2A C1A H1AD 103.5
C2A C1A H1AC 111.0
C2A C1A C11A 102.4(6)
C11A C1A H1AC 111.0
C4 C1A N1A 113.3(7)
C4 C1A H1AD 103.5
C4 C1A C2A 119.9(8)
O1A C2A N3A 128.2(5)
O1A C2A C1A 117.4(5)
N3A C2A C1A 114.4(5)
N3A C3A C8A 113.2(4)
C4A C3A N3A 126.8(5)
C4A C3A C8A 119.9(5)
C3A C4A H4A 120.0
C3A C4A C5A 120.0(6)
C5A C4A H4A 120.0
C4A C5A H5A 119.8
C6A C5A C4A 120.4(6)
C6A C5A H5A 119.8
C5A C6A H6A 119.7
C5A C6A C7A 120.7(6)
C7A C6A H6A 119.7
C6A C7A H7A 120.0
C8A C7A C6A 119.9(6)
C8A C7A H7A 120.0
N4A C8A C3A 114.8(4)
C7A C8A N4A 126.0(5)
C7A C8A C3A 119.0(5)
O2A C9A N4A 128.4(5)
O2A C9A C10A 117.7(5)
N4A C9A C10A 113.9(4)
N2A C10A C9A 111.1(4)
N2A C10A H10A 106.8
N2A C10A C14A 112.3(5)
C9A C10A H10A 106.8
C14A C10A C9A 112.6(5)
C14A C10A H10A 106.8
C10A C14A H14A 107.1
C10A C14A C15A 111.9(6)
C15A C14A H14A 107.1
C16A C14A C10A 110.7(7)
C16A C14A H14A 107.1
C16A C14A C15A 112.5(8)
C14A C15A H15D 109.5
C14A C15A H15E 109.5
C14A C15A H15F 109.5
H15D C15A H15E 109.5
H15D C15A H15F 109.5
H15E C15A H15F 109.5
C14A C16A H16D 109.5
C14A C16A H16E 109.5
C14A C16A H16F 109.5
H16D C16A H16E 109.5
H16D C16A H16F 109.5
H16E C16A H16F 109.5
C1A C11A H11A 108.3
C12A C11A C1A 113.9(8)
C12A C11A H11A 108.3
C13A C11A C1A 108.0(10)
C13A C11A H11A 108.3
C13A C11A C12A 109.8(10)
C11A C12A H12D 109.5
C11A C12A H12E 109.5
C11A C12A H12F 109.5
H12D C12A H12E 109.5
H12D C12A H12F 109.5
H12E C12A H12F 109.5
C11A C13A H13D 109.5
C11A C13A H13E 109.5
C11A C13A H13F 109.5
H13D C13A H13E 109.5
H13D C13A H13F 109.5
H13E C13A H13F 109.5
C1A C4 H4 106.5
C1A C4 C5 104.7(12)
C1A C4 C6 116.9(12)
C5 C4 H4 106.5
C6 C4 H4 106.5
C6 C4 C5 115.0(13)
C4 C5 H5C 109.5
C4 C5 H5D 109.5
C4 C5 H5E 109.5
H5C C5 H5D 109.5
H5C C5 H5E 109.5
H5D C5 H5E 109.5
C4 C6 H6C 109.5
C4 C6 H6D 109.5
C4 C6 H6E 109.5
H6C C6 H6D 109.5
H6C C6 H6E 109.5
H6D C6 H6E 109.5
H1E O1 H1F 108(5)

loop_
_geom_bond_atom_site_label_1
_geom_bond_atom_site_label_2
_geom_bond_distance
Cu1B N1B 2.004(4)
Cu1B N2B 1.980(4)
Cu1B N3B 1.906(4)
Cu1B N4B 1.907(4)
O1B C2B 1.243(6)
O2 H2A 0.85(3)
O2 H2B 0.85(3)
O2B C9B 1.243(5)
N1B C1B 1.487(7)
N1B H1BA 0.90(3)
N1B H1BB 0.91(3)
N2B C10B 1.481(5)
N2B H2BA 0.91(3)
N2B H2BB 0.90(3)
N3B C2B 1.328(6)
N3B C3B 1.405(6)
N4B C8B 1.396(6)
N4B C9B 1.335(6)
C1B H1B 1.0000
C1B H1BC 1.0000
C1B C2B 1.522(8)
C1B C11B 1.634(14)
C1B C2 1.434(16)
C3B C4B 1.401(7)
C3B C8B 1.411(7)
C4B H4B 0.9500
C4B C5B 1.387(8)
C5B H5B 0.9500
C5B C6B 1.368(10)
C6B H6B 0.9500
C6B C7B 1.388(9)
C7B H7B 0.9500
C7B C8B 1.396(7)
C9B C10B 1.537(7)
C10B H10B 1.0000
C10B C14B 1.540(6)
C14B H14B 1.0000
C14B C15B 1.509(10)
C14B C16B 1.523(10)
C15B H15A 0.9800
C15B H15B 0.9800
C15B H15C 0.9800
C16B H16A 0.9800
C16B H16B 0.9800
C16B H16C 0.9800
C11B H11B 1.0000
C11B C12B 1.48(2)
C11B C13B 1.60(2)
C12B H12A 0.9800
C12B H12B 0.9800
C12B H12C 0.9800
C13B H13A 0.9800
C13B H13B 0.9800
C13B H13C 0.9800
C1 H1A 0.9800
C1 H1C 0.9800
C1 H1D 0.9800
C1 C2 1.50(3)
C2 H2 1.0000
C2 C3 1.53(3)
C3 H3A 0.9800
C3 H3B 0.9800
C3 H3C 0.9800
Cu1A N1A 1.985(4)
Cu1A N2A 2.013(5)
Cu1A N3A 1.913(4)
Cu1A N4A 1.918(4)
O1A C2A 1.256(7)
O2A C9A 1.252(6)
N1A C1A 1.477(8)
N1A H1AA 0.90(3)
N1A H1AB 0.89(3)
N2A C10A 1.490(7)
N2A H2AA 0.90(3)
N2A H2AB 0.92(3)
N3A C2A 1.307(7)
N3A C3A 1.409(7)
N4A C8A 1.413(6)
N4A C9A 1.302(7)
C1A H1AD 1.0000
C1A H1AC 1.0000
C1A C2A 1.550(8)
C1A C11A 1.653(13)
C1A C4 1.432(14)
C3A C4A 1.379(7)
C3A C8A 1.420(7)
C4A H4A 0.9500
C4A C5A 1.385(9)
C5A H5A 0.9500
C5A C6A 1.369(12)
C6A H6A 0.9500
C6A C7A 1.391(9)
C7A H7A 0.9500
C7A C8A 1.384(7)
C9A C10A 1.547(7)
C10A H10A 1.0000
C10A C14A 1.521(8)
C14A H14A 1.0000
C14A C15A 1.526(11)
C14A C16A 1.470(12)
C15A H15D 0.9800
C15A H15E 0.9800
C15A H15F 0.9800
C16A H16D 0.9800
C16A H16E 0.9800
C16A H16F 0.9800
C11A H11A 1.0000
C11A C12A 1.570(18)
C11A C13A 1.528(17)
C12A H12D 0.9800
C12A H12E 0.9800
C12A H12F 0.9800
C13A H13D 0.9800
C13A H13E 0.9800
C13A H13F 0.9800
C4 H4 1.0000
C4 C5 1.52(2)
C4 C6 1.52(2)
C5 H5C 0.9800
C5 H5D 0.9800
C5 H5E 0.9800
C6 H6C 0.9800
C6 H6D 0.9800
C6 H6E 0.9800
O1 H1E 0.85(3)
O1 H1F 0.85(3)

loop_
_geom_hbond_atom_site_label_D
_geom_hbond_atom_site_label_H
_geom_hbond_atom_site_label_A
_geom_hbond_distance_DH
_geom_hbond_distance_HA
_geom_hbond_distance_DA
_geom_hbond_angle_DHA
_geom_hbond_site_symmetry_A
O2 H2A O2A 0.85(3) 2.04(4) 2.859(6) 163(8) 4_745
O2 H2B O1A 0.85(3) 1.87(3) 2.712(6) 171(8) 4_645
O1 H1E O2 0.85(3) 2.01(3) 2.849(6) 169(9) 4_645
O1 H1F O1B 0.85(3) 1.98(5) 2.747(6) 150(8) .
N1A H1AB O1 0.89(3) 2.02(4) 2.885(7) 161(9) 3_566

loop_
_geom_torsion_atom_site_label_1
_geom_torsion_atom_site_label_2
_geom_torsion_atom_site_label_3
_geom_torsion_atom_site_label_4
_geom_torsion
Cu1B N1B C1B C2B 15.5(6)
Cu1B N1B C1B C11B -100.7(6)
Cu1B N1B C1B C2 -126.1(10)
Cu1B N2B C10B C9B -14.4(4)
Cu1B N2B C10B C14B -141.2(4)
Cu1B N3B C2B O1B 167.2(5)
Cu1B N3B C2B C1B -11.6(6)
Cu1B N3B C3B C4B 173.2(4)
Cu1B N3B C3B C8B -3.7(5)
Cu1B N4B C8B C3B 3.7(5)
Cu1B N4B C8B C7B -176.2(5)
Cu1B N4B C9B O2B -178.9(4)
Cu1B N4B C9B C10B -3.1(5)
O2B C9B C10B N2B -172.1(4)
O2B C9B C10B C14B -45.7(6)
N1B C1B C2B O1B 177.5(5)
N1B C1B C2B N3B -3.6(7)
N1B C1B C11B C12B -72.7(12)
N1B C1B C11B C13B 48.0(11)
N1B C1B C2 C1 -58.6(18)
N1B C1B C2 C3 69.1(14)
N2B C10B C14B C15B 63.8(6)
N2B C10B C14B C16B -62.9(6)
N3B C3B C4B C5B -177.5(5)
N3B C3B C8B N4B 0.0(6)
N3B C3B C8B C7B 179.9(5)
N4B C9B C10B N2B 11.7(5)
N4B C9B C10B C14B 138.1(4)
C2B N3B C3B C4B -18.0(8)
C2B N3B C3B C8B 165.2(5)
C2B C1B C11B C12B 166.5(10)
C2B C1B C11B C13B -72.9(10)
C2B C1B C2 C1 163.3(13)
C2B C1B C2 C3 -69.0(13)
C3B N3B C2B O1B -1.3(9)
C3B N3B C2B C1B 179.9(5)
C3B C4B C5B C6B -0.6(9)
C4B C3B C8B N4B -177.1(4)
C4B C3B C8B C7B 2.8(7)
C4B C5B C6B C7B 0.0(10)
C5B C6B C7B C8B 2.1(9)
C6B C7B C8B N4B 176.4(5)
C6B C7B C8B C3B -3.4(8)
C8B N4B C9B O2B 0.4(8)
C8B N4B C9B C10B 176.2(4)
C8B C3B C4B C5B -0.8(8)
C9B N4B C8B C3B -175.6(5)
C9B N4B C8B C7B 4.5(8)
C9B C10B C14B C15B -62.5(5)
C9B C10B C14B C16B 170.8(5)
C11B C1B C2B O1B -63.2(8)
C11B C1B C2B N3B 115.7(6)
C2 C1B C2B O1B -43.9(12)
C2 C1B C2B N3B 135.0(10)
Cu1A N1A C1A C2A 2.4(6)
Cu1A N1A C1A C11A -110.3(6)
Cu1A N1A C1A C4 -135.6(9)
Cu1A N2A C10A C9A -18.7(5)
Cu1A N2A C10A C14A -145.9(4)
Cu1A N3A C2A O1A -170.0(5)
Cu1A N3A C2A C1A 9.2(6)
Cu1A N3A C3A C4A 174.7(4)
Cu1A N3A C3A C8A -3.9(5)
Cu1A N4A C8A C3A 4.7(5)
Cu1A N4A C8A C7A -171.9(4)
Cu1A N4A C9A O2A -169.4(4)
Cu1A N4A C9A C10A 7.3(6)
O2A C9A C10A N2A -174.4(5)
O2A C9A C10A C14A -47.4(6)
N1A C1A C2A O1A 171.9(5)
N1A C1A C2A N3A -7.4(7)
N1A C1A C11A C12A 51.8(10)
N1A C1A C11A C13A -70.4(10)
N1A C1A C4 C5 76.2(12)
N1A C1A C4 C6 -52.4(15)
N2A C10A C14A C15A 60.1(8)
N2A C10A C14A C16A -66.3(9)
N3A C3A C4A C5A -176.8(5)
N3A C3A C8A N4A -0.6(6)
N3A C3A C8A C7A 176.3(4)
N4A C9A C10A N2A 8.5(6)
N4A C9A C10A C14A 135.5(5)
C2A N3A C3A C4A 2.0(8)
C2A N3A C3A C8A -176.6(5)
C2A C1A C11A C12A -66.3(9)
C2A C1A C11A C13A 171.5(8)
C2A C1A C4 C5 -57.8(12)
C2A C1A C4 C6 173.6(11)
C3A N3A C2A O1A 2.5(9)
C3A N3A C2A C1A -178.3(5)
C3A C4A C5A C6A -0.6(9)
C4A C3A C8A N4A -179.3(4)
C4A C3A C8A C7A -2.4(7)
C4A C5A C6A C7A 0.2(10)
C5A C6A C7A C8A -0.9(10)
C6A C7A C8A N4A 178.5(5)
C6A C7A C8A C3A 2.0(8)
C8A N4A C9A O2A -0.5(9)
C8A N4A C9A C10A 176.2(4)
C8A C3A C4A C5A 1.7(7)
C9A N4A C8A C3A -164.7(5)
C9A N4A C8A C7A 18.7(8)
C9A C10A C14A C15A -66.3(7)
C9A C10A C14A C16A 167.4(7)
C11A C1A C2A O1A -70.4(7)
C11A C1A C2A N3A 110.3(6)
C4 C1A C2A O1A -53.1(10)
C4 C1A C2A N3A 127.5(9)
